data_7712166
loop_
_publ_author_name
'Matharoo, Navneet'
'Walawalkar, Mrinalini G.'
'Murugavel, Ramaswamy'

_publ_section_title
;
 A rigid calcium 2-ethylhexylphosphate one-dimensional polymer: synthesis,
 structure, thermal behaviour and decomposition chemistry.
;
_journal_issue 8
_journal_name_full 'Dalton transactions (Cambridge, England : 2003)'
_journal_page_first 2412
_journal_page_last 2423
_journal_paper_doi 10.1039/d2dt03529d
_journal_volume 52
_journal_year 2023
_chemical_formula_moiety 'C28 H44 Ca N2 O8 P2'
_chemical_formula_sum 'C28 H44 Ca N2 O8 P2'
_chemical_formula_weight 638.67
_space_group_crystal_system monoclinic
_space_group_IT_number 15
_space_group_name_Hall '-I 2ya'
_space_group_name_H-M_alt 'I 1 2/a 1'
_atom_sites_solution_hydrogens mixed
_atom_sites_solution_primary iterative
_audit_creation_date 2023-01-08
_audit_creation_method
;
Olex2 1.5
(compiled 2022.04.07 svn.rca3783a0 for OlexSys, GUI svn.r6498)
;
_audit_update_record
;
2023-01-11 deposited with the CCDC.	2023-01-19 downloaded from the CCDC.
;
_cell_angle_alpha 90
_cell_angle_beta 96.050(3)
_cell_angle_gamma 90
_cell_formula_units_Z 4
_cell_length_a 9.4853(3)
_cell_length_b 11.0551(3)
_cell_length_c 30.9403(12)
_cell_measurement_reflns_used 3853
_cell_measurement_temperature 233.15
_cell_measurement_theta_max 21.8870
_cell_measurement_theta_min 1.9510
_cell_volume 3226.36(18)
_computing_cell_refinement 'CrysAlisPro 1.171.41.93a (Rigaku OD, 2020)'
_computing_data_collection 'CrysAlisPro 1.171.41.93a (Rigaku OD, 2020)'
_computing_data_reduction 'CrysAlisPro 1.171.41.93a (Rigaku OD, 2020)'
_computing_molecular_graphics 'Olex2 1.5 (Dolomanov et al., 2009)'
_computing_publication_material 'Olex2 1.5 (Dolomanov et al., 2009)'
_computing_structure_refinement 'SHELXL 2018/3 (Sheldrick, 2015)'
_computing_structure_solution 'olex2.solve 1.5 (Bourhis et al., 2015)'
_diffrn_ambient_temperature 233.15
_diffrn_measured_fraction_theta_full 1.000
_diffrn_measured_fraction_theta_max 1.000
_diffrn_measurement_device_type 'Saxi-CrysAlisPro-abstract goniometer imported SAXI images'
_diffrn_radiation_type MoK\a
_diffrn_radiation_wavelength 0.71073
_diffrn_reflns_av_R_equivalents 0.0972
_diffrn_reflns_av_unetI/netI 0.0480
_diffrn_reflns_Laue_measured_fraction_full 1.000
_diffrn_reflns_Laue_measured_fraction_max 1.000
_diffrn_reflns_limit_h_max 11
_diffrn_reflns_limit_h_min -10
_diffrn_reflns_limit_k_max 13
_diffrn_reflns_limit_k_min -13
_diffrn_reflns_limit_l_max 36
_diffrn_reflns_limit_l_min -36
_diffrn_reflns_number 31460
_diffrn_reflns_point_group_measured_fraction_full 1.000
_diffrn_reflns_point_group_measured_fraction_max 1.000
_diffrn_reflns_theta_full 25.000
_diffrn_reflns_theta_max 25.000
_diffrn_reflns_theta_min 1.957
_exptl_absorpt_coefficient_mu 0.342
_exptl_absorpt_correction_T_max 1.0000
_exptl_absorpt_correction_T_min 0.45171
_exptl_absorpt_correction_type multi-scan
_exptl_absorpt_process_details
;
 SADABS 2016/2: Krause, L., Herbst-Irmer, R., Sheldrick G.M. & Stalke D.,
 J. Appl. Cryst. 48 (2015) 3-10
;
_exptl_crystal_colour 'clear whiteish colourless'
_exptl_crystal_colour_lustre clear
_exptl_crystal_colour_modifier whiteish
_exptl_crystal_colour_primary colourless
_exptl_crystal_density_diffrn 1.315
_exptl_crystal_description plate
_exptl_crystal_F_000 1360
_exptl_crystal_size_max 0.441
_exptl_crystal_size_mid 0.277
_exptl_crystal_size_min 0.011
_refine_diff_density_max 0.355
_refine_diff_density_min -0.340
_refine_diff_density_rms 0.055
_refine_ls_extinction_method none
_refine_ls_goodness_of_fit_ref 1.030
_refine_ls_hydrogen_treatment constr
_refine_ls_matrix_type full
_refine_ls_number_parameters 253
_refine_ls_number_reflns 2842
_refine_ls_number_restraints 133
_refine_ls_restrained_S_all 1.018
_refine_ls_R_factor_all 0.0783
_refine_ls_R_factor_gt 0.0513
_refine_ls_shift/su_max 0.001
_refine_ls_shift/su_mean 0.000
_refine_ls_structure_factor_coef Fsqd
_refine_ls_weighting_details 'w=1/[\s^2^(Fo^2^)+(0.0699P)^2^+2.0291P] where P=(Fo^2^+2Fc^2^)/3'
_refine_ls_weighting_scheme calc
_refine_ls_wR_factor_gt 0.1252
_refine_ls_wR_factor_ref 0.1417
_reflns_Friedel_coverage 0.000
_reflns_number_gt 2028
_reflns_number_total 2842
_reflns_threshold_expression 'I > 2\s(I)'
_cod_data_source_file d2dt03529d2.cif
_cod_data_source_block nm_ehp_233k
_cod_depositor_comments 'Adding full bibliography for 7712164--7712167.cif.'
_cod_database_code 7712166
_shelx_shelxl_version_number 2018/3
_shelx_space_group_comment
;
The symmetry employed for this shelxl refinement is uniquely defined
by the following loop, which should always be used as a source of
symmetry information in preference to the above space-group names.
They are only intended as comments.
;
_shelx_estimated_absorpt_t_max 0.996
_shelx_estimated_absorpt_t_min 0.864
_olex2_refinement_description
;
1. Fixed Uiso
 At 1.2 times of:
  All C(H) groups, All C(H,H) groups, All C(H,H,H,H) groups
 At 1.5 times of:
  All C(H,H,H) groups, All O(H) groups
2. Restrained distances
 C14A-C15A \\sim C14B-C15B
 with sigma of 0.02
 C14A-C19A \\sim C14B-C19B
 with sigma of 0.02
 C19A-C20A \\sim C19B-C20B
 with sigma of 0.02
 C15A-C19A \\sim C15B-C19B
 with sigma of 0.04
 C15A-C16A \\sim C15B-C16B
 with sigma of 0.02
 C16A-C17A \\sim C16B-C17B
 with sigma of 0.02
 C17A-C18A \\sim C17B-C18B
 with sigma of 0.02
 O4-C14A \\sim O4-C14B
 with sigma of 0.04
 C14A-C16A \\sim C14B-C16B
 with sigma of 0.04
 C14A-C20A \\sim C14B-C20B
 with sigma of 0.04
 C15A-C17A \\sim C15B-C17B
 with sigma of 0.04
 C16A-C18A \\sim C16B-C18B
 with sigma of 0.04
 C16B-C15B \\sim C17B-C16B \\sim C18B-C17B \\sim C15B-C14B \\sim C15A-C14A
\\sim C16A-C15A \\sim C17A-
 C16A \\sim C18A-C17A
 with sigma of 0.0001
3. Uiso/Uaniso restraints and constraints
C19A \\sim C19B: within 2A with sigma of 0.01 and sigma for terminal atoms of
0.02 within 2A
C17B \\sim C17A: within 2A with sigma of 0.001 and sigma for terminal atoms of
0.002 within 2A
C20B \\sim C20A: within 2A with sigma of 0.001 and sigma for terminal atoms of
0.002 within 2A
4. Rigid body (RIGU) restrains
 C13A, C17A, C19A, C14A, C18A, C15A, C20A, C16A
 with sigma for 1-2 distances of 0.004 and sigma for 1-3 distances of 0.004
 C17B, C19B, C14B, C18B, C15B, C20B, C16B
 with sigma for 1-2 distances of 0.004 and sigma for 1-3 distances of 0.004
5. Others
 Sof(H13C)=Sof(H13D)=Sof(C14B)=Sof(H14B)=Sof(C15B)=Sof(H15C)=Sof(H15D)=
 Sof(C16B)=Sof(H16C)=Sof(H16D)=Sof(C17B)=Sof(H17C)=Sof(H17D)=Sof(C18B)=
 Sof(H18D)=Sof(H18E)=Sof(H18F)=Sof(C19B)=Sof(H19C)=Sof(H19D)=Sof(C20B)=
 Sof(H20D)=Sof(H20E)=Sof(H20F)=1-FVAR(1)
 Sof(H13A)=Sof(H13B)=Sof(C14A)=Sof(H14A)=Sof(C15A)=Sof(H15A)=Sof(H15B)=
 Sof(C16A)=Sof(H16A)=Sof(H16B)=Sof(C17A)=Sof(H17A)=Sof(H17B)=Sof(C18A)=
 Sof(H18A)=Sof(H18B)=Sof(H18C)=Sof(C19A)=Sof(H19A)=Sof(H19B)=Sof(C20A)=
 Sof(H20A)=Sof(H20B)=Sof(H20C)=FVAR(1)
6.a Riding coordinates:
 C18A(H18A,H18B,H18C), C18B(H18D,H18E,H18F)
6.b Ternary CH refined with riding coordinates:
 C14A(H14A), C14B(H14B)
6.c Secondary CH2 refined with riding coordinates:
 C13A(H13A,H13B), C13A(H13C,H13D), C15A(H15A,H15B), C16A(H16A,H16B), C17A(H17A,
 H17B), C19A(H19A,H19B), C15B(H15C,H15D), C16B(H16C,H16D), C17B(H17C,H17D),
 C19B(H19C,H19D)
6.d Aromatic/amide H refined with riding coordinates:
 C1(H1), C2(H2), C3(H3A), C6(H6)
6.e Idealised Me refined as rotating group:
 C20A(H20A,H20B,H20C), C20B(H20D,H20E,H20F)
6.f Idealised tetrahedral OH refined as rotating group:
 O3(H3)
;
_olex2_submission_special_instructions 'No special instructions were received'

loop_
_space_group_symop_operation_xyz
'x, y, z'
'-x+1/2, y, -z'
'x+1/2, y+1/2, z+1/2'
'-x+1, y+1/2, -z+1/2'
'-x, -y, -z'
'x-1/2, -y, z'
'-x+1/2, -y+1/2, -z+1/2'
'x, -y+1/2, z+1/2'

loop_
_atom_site_label
_atom_site_type_symbol
_atom_site_fract_x
_atom_site_fract_y
_atom_site_fract_z
_atom_site_U_iso_or_equiv
_atom_site_adp_type
_atom_site_occupancy
_atom_site_site_symmetry_order
_atom_site_calc_flag
_atom_site_refinement_flags_posn
_atom_site_refinement_flags_adp
_atom_site_refinement_flags_occupancy
_atom_site_disorder_assembly
_atom_site_disorder_group
Ca1 Ca 0.250000 0.14885(7) 0.500000 0.0395(3) Uani 1 2 d S T P . .
P1 P 0.49539(8) 0.03702(7) 0.43271(3) 0.0401(3) Uani 1 1 d . . . . .
O1 O 0.4379(2) 0.13253(17) 0.45968(7) 0.0478(6) Uani 1 1 d . . . . .
O2 O 0.6381(2) -0.01547(18) 0.44745(7) 0.0462(6) Uani 1 1 d . . . . .
O3 O 0.3868(2) -0.07104(18) 0.42573(8) 0.0521(6) Uani 1 1 d . . . . .
H3 H 0.307463 -0.048119 0.431404 0.078 Uiso 1 1 calc R U . . .
O4 O 0.5024(2) 0.0958(2) 0.38613(8) 0.0585(6) Uani 1 1 d D . . . .
N1 N 0.3601(3) 0.3416(2) 0.53226(9) 0.0430(6) Uani 1 1 d . . . . .
C1 C 0.4697(3) 0.3438(3) 0.56273(11) 0.0489(8) Uani 1 1 d . . . . .
H1 H 0.505802 0.269480 0.573768 0.059 Uiso 1 1 calc R U . . .
C2 C 0.5347(4) 0.4503(3) 0.57946(12) 0.0549(9) Uani 1 1 d . . . . .
H2 H 0.613240 0.446823 0.600643 0.066 Uiso 1 1 calc R U . . .
C3 C 0.4824(3) 0.5583(3) 0.56459(12) 0.0534(9) Uani 1 1 d . . . . .
H3A H 0.523657 0.630702 0.575739 0.064 Uiso 1 1 calc R U . . .
C4 C 0.3661(3) 0.5617(3) 0.53236(11) 0.0456(8) Uani 1 1 d . . . . .
C5 C 0.3086(3) 0.4504(2) 0.51684(10) 0.0401(7) Uani 1 1 d . . . . .
C6 C 0.3048(3) 0.6727(3) 0.51501(13) 0.0578(10) Uani 1 1 d . . . . .
H6 H 0.343564 0.746864 0.525282 0.069 Uiso 1 1 calc R U . . .
C13A C 0.5626(6) 0.0296(4) 0.35274(13) 0.0887(14) Uani 1 1 d . . . . .
H13A H 0.530527 -0.054742 0.351239 0.106 Uiso 0.451(6) 1 calc R U P A 1
H13B H 0.666498 0.032096 0.356401 0.106 Uiso 0.451(6) 1 calc R U P A 1
H13C H 0.505708 -0.043435 0.346230 0.106 Uiso 0.549(6) 1 calc R U P A 2
H13D H 0.658163 0.003464 0.364100 0.106 Uiso 0.549(6) 1 calc R U P A 2
C14A C 0.4960(6) 0.1084(4) 0.31033(10) 0.071(3) Uani 0.451(6) 1 d D . P A 1
H14A H 0.391658 0.115359 0.309528 0.085 Uiso 0.451(6) 1 calc R U P A 1
C15A C 0.5368(7) 0.0322(4) 0.27318(6) 0.103(4) Uani 0.451(6) 1 d D . P A 1
H15A H 0.498356 -0.049157 0.276421 0.123 Uiso 0.451(6) 1 calc R U P A 1
H15B H 0.640334 0.025036 0.276270 0.123 Uiso 0.451(6) 1 calc R U P A 1
C16A C 0.4905(3) 0.0747(5) 0.22758(8) 0.111(4) Uani 0.451(6) 1 d D . P A 1
H16A H 0.550199 0.143621 0.221455 0.134 Uiso 0.451(6) 1 calc R U P A 1
H16B H 0.510475 0.009603 0.207592 0.134 Uiso 0.451(6) 1 calc R U P A 1
C17A C 0.3379(3) 0.1119(6) 0.21681(8) 0.118(2) Uani 0.451(6) 1 d D U P A 1
H17A H 0.274715 0.045237 0.222818 0.142 Uiso 0.451(6) 1 calc R U P A 1
H17B H 0.316179 0.181666 0.234476 0.142 Uiso 0.451(6) 1 calc R U P A 1
C18A C 0.317(2) 0.1442(9) 0.16922(8) 0.157(11) Uani 0.451(6) 1 d D . P A 1
H18A H 0.227887 0.186476 0.163199 0.235 Uiso 0.451(6) 1 d R U P A 1
H18B H 0.394587 0.198056 0.164029 0.235 Uiso 0.451(6) 1 d R U P A 1
H18C H 0.318507 0.074236 0.150349 0.235 Uiso 0.451(6) 1 d R U P A 1
C19A C 0.5676(18) 0.2347(13) 0.3136(9) 0.080(4) Uani 0.451(6) 1 d D U P A 1
H19A H 0.537883 0.279348 0.286793 0.096 Uiso 0.451(6) 1 calc R U P A 1
H19B H 0.531712 0.278936 0.337608 0.096 Uiso 0.451(6) 1 calc R U P A 1
C20A C 0.720(2) 0.235(2) 0.3202(9) 0.137(5) Uani 0.451(6) 1 d D U P A 1
H20A H 0.750961 0.240342 0.351095 0.206 Uiso 0.451(6) 1 calc R U P A 1
H20B H 0.756189 0.304425 0.305502 0.206 Uiso 0.451(6) 1 calc R U P A 1
H20C H 0.756510 0.161401 0.308583 0.206 Uiso 0.451(6) 1 calc R U P A 1
C14B C 0.5724(3) 0.0970(8) 0.31114(14) 0.071(3) Uani 0.549(6) 1 d D . P A 2
H14B H 0.646628 0.056291 0.296192 0.085 Uiso 0.549(6) 1 calc R U P A 2
C15B C 0.4347(3) 0.0804(5) 0.28269(7) 0.078(2) Uani 0.549(6) 1 d D . P A 2
H15C H 0.413546 -0.006364 0.281075 0.094 Uiso 0.549(6) 1 calc R U P A 2
H15D H 0.359416 0.119193 0.297116 0.094 Uiso 0.549(6) 1 calc R U P A 2
C16B C 0.4273(3) 0.1286(5) 0.23693(7) 0.080(3) Uani 0.549(6) 1 d D . P A 2
H16C H 0.511002 0.100217 0.223823 0.096 Uiso 0.549(6) 1 calc R U P A 2
H16D H 0.432246 0.217089 0.238264 0.096 Uiso 0.549(6) 1 calc R U P A 2
C17B C 0.2969(3) 0.0933(5) 0.20752(7) 0.118(2) Uani 0.549(6) 1 d D U P A 2
H17C H 0.291630 0.004867 0.205943 0.142 Uiso 0.549(6) 1 calc R U P A 2
H17D H 0.212873 0.122050 0.220329 0.142 Uiso 0.549(6) 1 calc R U P A 2
C18B C 0.2940(17) 0.1432(5) 0.16208(9) 0.109(5) Uani 0.549(6) 1 d D . P A 2
H18D H 0.200192 0.129988 0.147123 0.164 Uiso 0.549(6) 1 d R U P A 2
H18E H 0.315922 0.228918 0.162113 0.164 Uiso 0.549(6) 1 d R U P A 2
H18F H 0.363382 0.099318 0.147293 0.164 Uiso 0.549(6) 1 d R U P A 2
C19B C 0.6202(14) 0.2320(11) 0.3180(7) 0.092(4) Uani 0.549(6) 1 d D U P A 2
H19C H 0.606977 0.272584 0.289731 0.110 Uiso 0.549(6) 1 calc R U P A 2
H19D H 0.555830 0.270711 0.336612 0.110 Uiso 0.549(6) 1 calc R U P A 2
C20B C 0.7601(17) 0.2540(19) 0.3364(7) 0.137(5) Uani 0.549(6) 1 d D U P A 2
H20D H 0.779480 0.206753 0.362736 0.205 Uiso 0.549(6) 1 calc R U P A 2
H20E H 0.771368 0.339286 0.343176 0.205 Uiso 0.549(6) 1 calc R U P A 2
H20F H 0.825705 0.231008 0.315781 0.205 Uiso 0.549(6) 1 calc R U P A 2

loop_
_atom_site_aniso_label
_atom_site_aniso_U_11
_atom_site_aniso_U_22
_atom_site_aniso_U_33
_atom_site_aniso_U_23
_atom_site_aniso_U_13
_atom_site_aniso_U_12
Ca1 0.0342(5) 0.0193(4) 0.0659(6) 0.000 0.0088(4) 0.000
P1 0.0324(4) 0.0259(4) 0.0624(6) 0.0006(4) 0.0065(4) 0.0008(3)
O1 0.0374(11) 0.0270(11) 0.0809(16) -0.0074(10) 0.0154(11) -0.0031(9)
O2 0.0334(11) 0.0375(12) 0.0679(15) 0.0037(11) 0.0068(10) 0.0038(9)
O3 0.0375(12) 0.0286(11) 0.0915(18) -0.0128(11) 0.0131(12) -0.0034(9)
O4 0.0577(15) 0.0513(15) 0.0670(16) 0.0132(12) 0.0090(12) 0.0016(12)
N1 0.0420(14) 0.0255(13) 0.0625(18) 0.0012(12) 0.0105(13) 0.0010(11)
C1 0.0503(19) 0.0318(18) 0.065(2) 0.0004(16) 0.0069(16) -0.0011(14)
C2 0.054(2) 0.042(2) 0.068(2) -0.0055(17) 0.0029(17) -0.0041(16)
C3 0.0481(19) 0.0352(18) 0.078(3) -0.0128(17) 0.0137(18) -0.0075(15)
C4 0.0380(17) 0.0259(16) 0.075(2) -0.0067(15) 0.0161(16) -0.0040(13)
C5 0.0365(16) 0.0207(15) 0.065(2) -0.0020(13) 0.0161(13) 0.0002(12)
C6 0.0445(19) 0.0209(15) 0.109(3) -0.0046(17) 0.0151(18) -0.0018(13)
C13A 0.139(4) 0.069(3) 0.060(3) -0.004(2) 0.017(3) -0.014(3)
C14A 0.057(7) 0.090(6) 0.067(6) 0.012(5) 0.012(5) -0.015(5)
C15A 0.098(8) 0.134(10) 0.082(6) -0.013(6) 0.038(6) -0.006(7)
C16A 0.138(8) 0.104(10) 0.096(7) -0.003(7) 0.032(7) -0.022(8)
C17A 0.143(6) 0.117(5) 0.089(4) -0.037(4) -0.012(4) -0.032(5)
C18A 0.151(19) 0.25(3) 0.077(8) -0.029(11) 0.031(10) -0.012(16)
C19A 0.071(10) 0.093(5) 0.075(7) 0.021(5) 0.001(8) -0.004(6)
C20A 0.077(9) 0.144(8) 0.178(16) 0.053(9) -0.046(7) -0.042(6)
C14B 0.073(6) 0.084(5) 0.055(5) 0.000(4) 0.008(4) -0.015(5)
C15B 0.077(5) 0.081(6) 0.074(5) -0.004(4) -0.009(4) -0.003(4)
C16B 0.084(6) 0.093(7) 0.063(4) -0.015(4) 0.007(4) -0.001(5)
C17B 0.143(6) 0.117(5) 0.089(4) -0.037(4) -0.012(4) -0.032(5)
C18B 0.109(11) 0.126(13) 0.084(6) -0.023(7) -0.026(7) 0.038(9)
C19B 0.076(11) 0.103(5) 0.092(7) 0.039(5) -0.009(8) -0.027(6)
C20B 0.078(9) 0.143(8) 0.177(16) 0.053(9) -0.046(7) -0.043(6)

loop_
_atom_type_symbol
_atom_type_description
_atom_type_scat_dispersion_real
_atom_type_scat_dispersion_imag
_atom_type_scat_source
C C 0.0033 0.0016 'International Tables Vol C Tables 4.2.6.8 and 6.1.1.4'
H H 0.0000 0.0000 'International Tables Vol C Tables 4.2.6.8 and 6.1.1.4'
Ca Ca 0.2262 0.3064 'International Tables Vol C Tables 4.2.6.8 and 6.1.1.4'
N N 0.0061 0.0033 'International Tables Vol C Tables 4.2.6.8 and 6.1.1.4'
O O 0.0106 0.0060 'International Tables Vol C Tables 4.2.6.8 and 6.1.1.4'
P P 0.1023 0.0942 'International Tables Vol C Tables 4.2.6.8 and 6.1.1.4'

loop_
_geom_angle_atom_site_label_1
_geom_angle_atom_site_label_2
_geom_angle_atom_site_label_3
_geom_angle
_geom_angle_site_symmetry_1
_geom_angle_site_symmetry_3
_geom_angle_publ_flag
O1 Ca1 O1 170.95(10) . 2_556 y
O1 Ca1 O2 90.38(8) 2_556 6 y
O1 Ca1 O2 83.97(7) 2_556 5_656 y
O1 Ca1 O2 83.97(7) . 6 y
O1 Ca1 O2 90.38(7) . 5_656 y
O1 Ca1 N1 99.46(8) 2_556 . y
O1 Ca1 N1 88.19(8) 2_556 2_556 y
O1 Ca1 N1 99.46(8) . 2_556 y
O1 Ca1 N1 88.19(8) . . y
O2 Ca1 O2 102.76(11) 6 5_656 y
O2 Ca1 N1 96.72(8) 5_656 . y
O2 Ca1 N1 159.00(8) 5_656 2_556 y
O2 Ca1 N1 96.73(8) 6 2_556 y
O2 Ca1 N1 159.00(8) 6 . y
N1 Ca1 N1 65.36(12) . 2_556 y
O1 P1 Ca1 27.10(8) . . ?
O1 P1 O2 118.53(13) . . ?
O1 P1 O3 110.03(12) . . ?
O1 P1 O4 105.77(13) . . ?
O2 P1 Ca1 126.18(9) . . ?
O2 P1 O3 107.71(12) . . ?
O2 P1 O4 108.17(12) . . ?
O3 P1 Ca1 83.31(8) . . ?
O3 P1 O4 105.94(14) . . ?
O4 P1 Ca1 119.20(9) . . ?
P1 O1 Ca1 135.71(12) . . ?
P1 O2 Ca1 140.98(12) . 5_656 ?
P1 O3 H3 109.5 . . ?
C13A O4 P1 120.2(2) . . ?
C1 N1 Ca1 123.70(19) . . ?
C1 N1 C5 117.2(3) . . ?
C5 N1 Ca1 119.1(2) . . ?
N1 C1 H1 118.1 . . ?
N1 C1 C2 123.9(3) . . ?
C2 C1 H1 118.1 . . ?
C1 C2 H2 120.5 . . ?
C3 C2 C1 119.0(3) . . ?
C3 C2 H2 120.5 . . ?
C2 C3 H3A 120.2 . . ?
C2 C3 C4 119.7(3) . . ?
C4 C3 H3A 120.2 . . ?
C3 C4 C5 117.7(3) . . ?
C3 C4 C6 122.9(3) . . ?
C5 C4 C6 119.4(3) . . ?
N1 C5 C4 122.6(3) . . ?
N1 C5 C5 118.24(17) . 2_556 ?
C4 C5 C5 119.20(18) . 2_556 ?
C4 C6 H6 119.3 . . ?
C6 C6 C4 121.38(18) 2_556 . ?
C6 C6 H6 119.3 2_556 . ?
O4 C13A H13A 112.0 . . ?
O4 C13A H13B 112.0 . . ?
O4 C13A H13C 108.4 . . ?
O4 C13A H13D 108.4 . . ?
O4 C13A C14A 98.9(3) . . ?
O4 C13A C14B 115.5(4) . . ?
H13A C13A H13B 109.7 . . ?
H13C C13A H13D 107.5 . . ?
C14A C13A H13A 112.0 . . ?
C14A C13A H13B 112.0 . . ?
C14B C13A H13C 108.4 . . ?
C14B C13A H13D 108.4 . . ?
C13A C14A H14A 111.1 . . ?
C15A C14A C13A 101.8(3) . . ?
C15A C14A H14A 111.1 . . ?
C15A C14A C19A 114.0(10) . . ?
C19A C14A C13A 107.2(9) . . ?
C19A C14A H14A 111.1 . . ?
C14A C15A H15A 107.8 . . ?
C14A C15A H15B 107.8 . . ?
C14A C15A C16A 117.8(3) . . ?
H15A C15A H15B 107.2 . . ?
C16A C15A H15A 107.8 . . ?
C16A C15A H15B 107.8 . . ?
C15A C16A H16A 107.8 . . ?
C15A C16A H16B 107.8 . . ?
H16A C16A H16B 107.1 . . ?
C17A C16A C15A 118.0(3) . . ?
C17A C16A H16A 107.8 . . ?
C17A C16A H16B 107.8 . . ?
C16A C17A H17A 110.2 . . ?
C16A C17A H17B 110.2 . . ?
H17A C17A H17B 108.5 . . ?
C18A C17A C16A 107.6(9) . . ?
C18A C17A H17A 110.2 . . ?
C18A C17A H17B 110.2 . . ?
C17A C18A H18A 108.8 . . ?
C17A C18A H18B 106.6 . . ?
C17A C18A H18C 113.0 . . ?
H18A C18A H18B 109.5 . . ?
H18A C18A H18C 109.5 . . ?
H18B C18A H18C 109.5 . . ?
C14A C19A H19A 108.3 . . ?
C14A C19A H19B 108.3 . . ?
H19A C19A H19B 107.4 . . ?
C20A C19A C14A 116.1(13) . . ?
C20A C19A H19A 108.3 . . ?
C20A C19A H19B 108.3 . . ?
C19A C20A H20A 109.5 . . ?
C19A C20A H20B 109.5 . . ?
C19A C20A H20C 109.5 . . ?
H20A C20A H20B 109.5 . . ?
H20A C20A H20C 109.5 . . ?
H20B C20A H20C 109.5 . . ?
C13A C14B H14B 106.7 . . ?
C13A C14B C15B 108.2(4) . . ?
C13A C14B C19B 113.6(9) . . ?
C15B C14B H14B 106.7 . . ?
C15B C14B C19B 114.5(7) . . ?
C19B C14B H14B 106.7 . . ?
C14B C15B H15C 108.0 . . ?
C14B C15B H15D 108.0 . . ?
H15C C15B H15D 107.2 . . ?
C16B C15B C14B 117.2(3) . . ?
C16B C15B H15C 108.0 . . ?
C16B C15B H15D 108.0 . . ?
C15B C16B H16C 108.4 . . ?
C15B C16B H16D 108.4 . . ?
C15B C16B C17B 115.4(3) . . ?
H16C C16B H16D 107.5 . . ?
C17B C16B H16C 108.4 . . ?
C17B C16B H16D 108.4 . . ?
C16B C17B H17C 108.8 . . ?
C16B C17B H17D 108.8 . . ?
H17C C17B H17D 107.7 . . ?
C18B C17B C16B 113.7(6) . . ?
C18B C17B H17C 108.8 . . ?
C18B C17B H17D 108.8 . . ?
C17B C18B H18D 108.4 . . ?
C17B C18B H18E 111.9 . . ?
C17B C18B H18F 108.1 . . ?
H18D C18B H18E 109.5 . . ?
H18D C18B H18F 109.5 . . ?
H18E C18B H18F 109.5 . . ?
C14B C19B H19C 107.9 . . ?
C14B C19B H19D 107.9 . . ?
H19C C19B H19D 107.2 . . ?
C20B C19B C14B 117.7(11) . . ?
C20B C19B H19C 107.9 . . ?
C20B C19B H19D 107.9 . . ?
C19B C20B H20D 109.5 . . ?
C19B C20B H20E 109.5 . . ?
C19B C20B H20F 109.5 . . ?
H20D C20B H20E 109.5 . . ?
H20D C20B H20F 109.5 . . ?
H20E C20B H20F 109.5 . . ?

loop_
_geom_bond_atom_site_label_1
_geom_bond_atom_site_label_2
_geom_bond_distance
_geom_bond_site_symmetry_2
_geom_bond_publ_flag
Ca1 O1 2.288(2) . y
Ca1 O1 2.288(2) 2_556 y
Ca1 O2 2.363(2) 6 y
Ca1 O2 2.363(2) 5_656 y
Ca1 N1 2.531(3) . y
Ca1 N1 2.531(3) 2_556 y
P1 O1 1.485(2) . ?
P1 O2 1.499(2) . ?
P1 O3 1.577(2) . ?
P1 O4 1.589(2) . ?
O3 H3 0.8300 . ?
O4 C13A 1.434(5) . ?
N1 C1 1.327(4) . ?
N1 C5 1.366(4) . ?
C1 H1 0.9400 . ?
C1 C2 1.403(4) . ?
C2 H2 0.9400 . ?
C2 C3 1.355(5) . ?
C3 H3A 0.9400 . ?
C3 C4 1.407(5) . ?
C4 C5 1.409(4) . ?
C4 C6 1.438(4) . ?
C5 C5 1.441(6) 2_556 ?
C6 C6 1.318(7) 2_556 ?
C6 H6 0.9400 . ?
C13A H13A 0.9800 . ?
C13A H13B 0.9800 . ?
C13A H13C 0.9800 . ?
C13A H13D 0.9800 . ?
C13A C14A 1.645(6) . ?
C13A C14B 1.499(7) . ?
C14A H14A 0.9900 . ?
C14A C15A 1.5077(16) . ?
C14A C19A 1.552(13) . ?
C15A H15A 0.9800 . ?
C15A H15B 0.9800 . ?
C15A C16A 1.5077(16) . ?
C16A H16A 0.9800 . ?
C16A H16B 0.9800 . ?
C16A C17A 1.5077(16) . ?
C17A H17A 0.9800 . ?
C17A H17B 0.9800 . ?
C17A C18A 1.5077(16) . ?
C18A H18A 0.9699 . ?
C18A H18B 0.9699 . ?
C18A H18C 0.9699 . ?
C19A H19A 0.9800 . ?
C19A H19B 0.9800 . ?
C19A C20A 1.442(14) . ?
C20A H20A 0.9700 . ?
C20A H20B 0.9700 . ?
C20A H20C 0.9700 . ?
C14B H14B 0.9900 . ?
C14B C15B 1.5077(16) . ?
C14B C19B 1.568(11) . ?
C15B H15C 0.9800 . ?
C15B H15D 0.9800 . ?
C15B C16B 1.5077(16) . ?
C16B H16C 0.9800 . ?
C16B H16D 0.9800 . ?
C16B C17B 1.5077(16) . ?
C17B H17C 0.9800 . ?
C17B H17D 0.9800 . ?
C17B C18B 1.5077(16) . ?
C18B H18D 0.9700 . ?
C18B H18E 0.9701 . ?
C18B H18F 0.9701 . ?
C19B H19C 0.9800 . ?
C19B H19D 0.9800 . ?
C19B C20B 1.408(11) . ?
C20B H20D 0.9700 . ?
C20B H20E 0.9700 . ?
C20B H20F 0.9700 . ?

loop_
_geom_torsion_atom_site_label_1
_geom_torsion_atom_site_label_2
_geom_torsion_atom_site_label_3
_geom_torsion_atom_site_label_4
_geom_torsion
_geom_torsion_site_symmetry_1
_geom_torsion_site_symmetry_2
_geom_torsion_site_symmetry_3
_geom_torsion_site_symmetry_4
_geom_torsion_publ_flag
Ca1 P1 O2 Ca1 43.4(2) . . . 5_656 ?
Ca1 P1 O4 C13A -158.6(3) . . . . ?
Ca1 N1 C1 C2 177.3(2) . . . . ?
Ca1 N1 C5 C4 -178.5(2) . . . . ?
Ca1 N1 C5 C5 1.0(4) . . . 2_556 ?
P1 O4 C13A C14A 162.2(3) . . . . ?
P1 O4 C13A C14B -176.1(3) . . . . ?
O1 P1 O2 Ca1 74.4(2) . . . 5_656 ?
O1 P1 O4 C13A 175.8(3) . . . . ?
O2 P1 O1 Ca1 -114.39(19) . . . . ?
O2 P1 O4 C13A 47.9(3) . . . . ?
O3 P1 O1 Ca1 10.1(2) . . . . ?
O3 P1 O2 Ca1 -51.3(2) . . . 5_656 ?
O3 P1 O4 C13A -67.4(3) . . . . ?
O4 P1 O1 Ca1 124.13(18) . . . . ?
O4 P1 O2 Ca1 -165.37(18) . . . 5_656 ?
O4 C13A C14A C15A -171.7(4) . . . . ?
O4 C13A C14A C19A 68.4(9) . . . . ?
O4 C13A C14B C15B -87.4(6) . . . . ?
O4 C13A C14B C19B 40.9(8) . . . . ?
N1 C1 C2 C3 1.3(5) . . . . ?
C1 N1 C5 C4 -0.7(4) . . . . ?
C1 N1 C5 C5 178.9(3) . . . 2_556 ?
C1 C2 C3 C4 -1.0(5) . . . . ?
C2 C3 C4 C5 0.0(5) . . . . ?
C2 C3 C4 C6 179.9(3) . . . . ?
C3 C4 C5 N1 0.9(5) . . . . ?
C3 C4 C5 C5 -178.6(3) . . . 2_556 ?
C3 C4 C6 C6 -179.6(4) . . . 2_556 ?
C5 N1 C1 C2 -0.4(5) . . . . ?
C5 C4 C6 C6 0.3(6) . . . 2_556 ?
C6 C4 C5 N1 -179.1(3) . . . . ?
C6 C4 C5 C5 1.4(5) . . . 2_556 ?
C13A C14A C15A C16A 178.8(5) . . . . ?
C13A C14A C19A C20A 51(2) . . . . ?
C13A C14B C15B C16B -173.0(4) . . . . ?
C13A C14B C19B C20B 67.9(19) . . . . ?
C14A C15A C16A C17A -48.1(7) . . . . ?
C15A C14A C19A C20A -61(2) . . . . ?
C15A C16A C17A C18A -177.3(6) . . . . ?
C19A C14A C15A C16A -66.2(10) . . . . ?
C14B C15B C16B C17B 170.8(5) . . . . ?
C15B C14B C19B C20B -167.1(16) . . . . ?
C15B C16B C17B C18B -179.9(5) . . . . ?
C19B C14B C15B C16B 59.2(11) . . . . ?
